data_7032215
loop_
_publ_author_name
'Yoshida, Jun'
'Sugawara, Keisuke'
'Yuge, Hidetaka'
'Okabayashi, Jun'

_publ_section_title
;
 Bis(acetylacetonato)bis(pyrazolato)ruthenate(iii) as a redox-active
 scorpionate ligand.
;
_journal_issue 42
_journal_name_full 'Dalton transactions (Cambridge, England : 2003)'
_journal_page_first 16066
_journal_page_last 16073
_journal_paper_doi 10.1039/c4dt02331e
_journal_volume 43
_journal_year 2014
_chemical_formula_moiety 'C33 H 40 N8 O9 Ru3, C6 H6, C6 H6'
_chemical_formula_sum 'C45 H52 N8 O9 Ru3'
_chemical_formula_weight 1152.16
_chemical_name_systematic
;
 ?
;
_space_group_IT_number 14
_symmetry_cell_setting monoclinic
_symmetry_space_group_name_Hall '-P 2ybc'
_symmetry_space_group_name_H-M 'P 1 21/c 1'
_atom_sites_solution_hydrogens geom
_atom_sites_solution_primary direct
_atom_sites_solution_secondary difmap
_audit_creation_method 'WinGX routine CIF_UPDATE'
_cell_angle_alpha 90
_cell_angle_beta 107.7800(10)
_cell_angle_gamma 90
_cell_formula_units_Z 4
_cell_length_a 21.1904(18)
_cell_length_b 13.8632(12)
_cell_length_c 17.2910(14)
_cell_measurement_reflns_used 3947
_cell_measurement_temperature 120(2)
_cell_measurement_theta_max 21.7804
_cell_measurement_theta_min 2.474
_cell_volume 4836.9(7)
_computing_cell_refinement 'SAINT V8.34A (Bruker AXS Inc., 2013)'
_computing_data_collection 'Bruker Instrument Service v2012.10.0.0'
_computing_data_reduction 'SAINT V8.34A (Bruker AXS Inc., 2013)'
_computing_molecular_graphics 'ORTEP3 (Farrugia, 1997) and Mercury (Bruno et al., 2002)'
_computing_publication_material 'SHELXL-2013 (Sheldrick, 2013)'
_computing_structure_refinement 'SHELXL-2013 (Sheldrick, 2013)'
_diffrn_ambient_temperature 120(2)
_diffrn_detector_area_resol_mean 8.3333
_diffrn_measured_fraction_theta_full 0.989
_diffrn_measured_fraction_theta_max 0.989
_diffrn_measurement_device_type 'CCD area detector'
_diffrn_measurement_method 'phi and omega scans'
_diffrn_radiation_monochromator graphite
_diffrn_radiation_source 'fine-focus sealed tube'
_diffrn_radiation_type MoK\a
_diffrn_radiation_wavelength 0.71073
_diffrn_reflns_av_R_equivalents 0.0996
_diffrn_reflns_av_unetI/netI 0.1087
_diffrn_reflns_limit_h_max 27
_diffrn_reflns_limit_h_min -27
_diffrn_reflns_limit_k_max 18
_diffrn_reflns_limit_k_min -18
_diffrn_reflns_limit_l_max 22
_diffrn_reflns_limit_l_min -21
_diffrn_reflns_number 41112
_diffrn_reflns_theta_full 27.55
_diffrn_reflns_theta_max 27.55
_diffrn_reflns_theta_min 1.78
_exptl_absorpt_coefficient_mu 0.986
_exptl_absorpt_correction_T_max 0.88
_exptl_absorpt_correction_T_min 0.79
_exptl_absorpt_correction_type multi-scan
_exptl_absorpt_process_details 'SADABS V2012/1 (Bruker AXS Inc.)'
_exptl_crystal_colour 'dark red'
_exptl_crystal_density_diffrn 1.582
_exptl_crystal_density_method 'not measured'
_exptl_crystal_description columnar
_exptl_crystal_F_000 2328
_exptl_crystal_size_max 0.159
_exptl_crystal_size_mid 0.149
_exptl_crystal_size_min 0.129
_refine_diff_density_max 1.627
_refine_diff_density_min -1.65
_refine_diff_density_rms 0.231
_refine_ls_extinction_method none
_refine_ls_goodness_of_fit_ref 1.044
_refine_ls_hydrogen_treatment constr
_refine_ls_matrix_type full
_refine_ls_number_parameters 582
_refine_ls_number_reflns 11042
_refine_ls_number_restraints 0
_refine_ls_restrained_S_all 1.044
_refine_ls_R_factor_all 0.1239
_refine_ls_R_factor_gt 0.0613
_refine_ls_shift/su_max 0
_refine_ls_shift/su_mean 0
_refine_ls_structure_factor_coef Fsqd
_refine_ls_weighting_details 'calc w=1/[\s^2^(Fo^2^)+(0.0672P)^2^+3.1700P] where P=(Fo^2^+2Fc^2^)/3'
_refine_ls_weighting_scheme calc
_refine_ls_wR_factor_gt 0.131
_refine_ls_wR_factor_ref 0.1604
_reflns_number_gt 6601
_reflns_number_total 11042
_reflns_threshold_expression >2sigma(I)
_cod_data_source_file c4dt02331e2.cif
_cod_data_source_block RuRuCORu
_cod_depositor_comments 'Adding full bibliography for 7032214--7032217.cif.'
_cod_database_code 7032215

loop_
_symmetry_equiv_pos_as_xyz
'x, y, z'
'-x, y+1/2, -z+1/2'
'-x, -y, -z'
'x, -y-1/2, z-1/2'

loop_
_atom_site_label
_atom_site_type_symbol
_atom_site_fract_x
_atom_site_fract_y
_atom_site_fract_z
_atom_site_U_iso_or_equiv
_atom_site_adp_type
_atom_site_occupancy
_atom_site_symmetry_multiplicity
_atom_site_calc_flag
_atom_site_refinement_flags
_atom_site_disorder_assembly
_atom_site_disorder_group
Ru1 Ru 0.10527(3) 0.63213(4) 0.23593(3) 0.02917(16) Uani 1 1 d . . .
O1 O 0.1020(2) 0.4891(3) 0.2511(3) 0.0379(12) Uani 1 1 d . . .
O2 O 0.0075(2) 0.6449(3) 0.2140(3) 0.0356(12) Uani 1 1 d . . .
C1 C 0.0596(4) 0.3312(5) 0.2315(5) 0.051(2) Uani 1 1 d . . .
H1 H 0.0959 0.3143 0.21 0.076 Uiso 1 1 calc R . .
H2 H 0.019 0.2986 0.1995 0.076 Uiso 1 1 calc R . .
H3 H 0.0708 0.3106 0.2883 0.076 Uiso 1 1 calc R . .
C2 C 0.0490(4) 0.4394(5) 0.2263(5) 0.0391(18) Uani 1 1 d . . .
C3 C -0.0150(4) 0.4780(5) 0.1993(4) 0.0385(18) Uani 1 1 d . . .
H4 H -0.0504 0.433 0.182 0.046 Uiso 1 1 calc R . .
C4 C -0.0326(4) 0.5744(5) 0.1952(4) 0.0341(17) Uani 1 1 d . . .
C5 C -0.1042(4) 0.6022(5) 0.1727(5) 0.0425(19) Uani 1 1 d . . .
H5 H -0.1132 0.633 0.2193 0.064 Uiso 1 1 calc R . .
H6 H -0.1318 0.5443 0.1572 0.064 Uiso 1 1 calc R . .
H7 H -0.1146 0.6473 0.1269 0.064 Uiso 1 1 calc R . .
O3 O 0.0865(2) 0.6084(3) 0.1159(3) 0.0383(12) Uani 1 1 d . . .
O4 O 0.2045(2) 0.6169(3) 0.2599(3) 0.0282(11) Uani 1 1 d . . .
C6 C 0.1053(5) 0.5523(7) -0.0032(5) 0.072(3) Uani 1 1 d . . .
H8 H 0.0726 0.5001 -0.0141 0.107 Uiso 1 1 calc R . .
H9 H 0.1428 0.5332 -0.0216 0.107 Uiso 1 1 calc R . .
H10 H 0.0848 0.6106 -0.0323 0.107 Uiso 1 1 calc R . .
C7 C 0.1292(4) 0.5725(6) 0.0862(5) 0.047(2) Uani 1 1 d . . .
C8 C 0.1957(4) 0.5491(5) 0.1304(5) 0.043(2) Uani 1 1 d . . .
H11 H 0.2201 0.5154 0.101 0.052 Uiso 1 1 calc R . .
C9 C 0.2296(4) 0.5692(5) 0.2108(5) 0.0379(18) Uani 1 1 d . . .
C10 C 0.2993(3) 0.5369(5) 0.2442(5) 0.0403(19) Uani 1 1 d . . .
H12 H 0.3291 0.5909 0.2439 0.061 Uiso 1 1 calc R . .
H13 H 0.3077 0.4842 0.2107 0.061 Uiso 1 1 calc R . .
H14 H 0.3074 0.5141 0.3 0.061 Uiso 1 1 calc R . .
Ru2 Ru 0.24734(3) 0.73821(4) 0.34477(3) 0.02734(15) Uani 1 1 d . . .
N1 N 0.1772(3) 0.7017(4) 0.3999(3) 0.0331(14) Uani 1 1 d . . .
N2 N 0.1205(3) 0.6588(4) 0.3558(3) 0.0336(14) Uani 1 1 d . . .
C11 C 0.0823(4) 0.6426(6) 0.4028(5) 0.045(2) Uani 1 1 d . . .
H15 H 0.0401 0.6121 0.3861 0.054 Uiso 1 1 calc R . .
C12 C 0.1140(4) 0.6774(7) 0.4803(5) 0.059(2) Uani 1 1 d . . .
H16 H 0.0986 0.6759 0.5264 0.071 Uiso 1 1 calc R . .
C13 C 0.1733(4) 0.7149(6) 0.4753(4) 0.046(2) Uani 1 1 d . . .
H17 H 0.2061 0.7453 0.5185 0.055 Uiso 1 1 calc R . .
N3 N 0.1737(3) 0.8189(4) 0.2644(3) 0.0278(13) Uani 1 1 d . . .
N4 N 0.1168(3) 0.7734(4) 0.2207(3) 0.0294(13) Uani 1 1 d . . .
C14 C 0.0783(4) 0.8383(5) 0.1697(4) 0.0355(17) Uani 1 1 d . . .
H18 H 0.0358 0.8249 0.1327 0.043 Uiso 1 1 calc R . .
C15 C 0.1093(4) 0.9268(5) 0.1787(5) 0.0412(19) Uani 1 1 d . . .
H19 H 0.0934 0.9848 0.1502 0.049 Uiso 1 1 calc R . .
C16 C 0.1694(4) 0.9117(5) 0.2393(5) 0.0380(18) Uani 1 1 d . . .
H20 H 0.2023 0.9596 0.2598 0.046 Uiso 1 1 calc R . .
C17 C 0.2723(3) 0.8392(5) 0.4137(5) 0.0355(17) Uani 1 1 d . . .
O5 O 0.2814(3) 0.9047(4) 0.4566(3) 0.0510(15) Uani 1 1 d . . .
N5 N 0.3103(3) 0.6378(4) 0.4195(3) 0.0323(14) Uani 1 1 d . . .
N6 N 0.3781(3) 0.6299(4) 0.4378(3) 0.0305(13) Uani 1 1 d . . .
C18 C 0.3960(4) 0.5465(5) 0.4779(4) 0.0341(17) Uani 1 1 d . . .
H21 H 0.44 0.5223 0.4965 0.041 Uiso 1 1 calc R . .
C19 C 0.3414(4) 0.5009(5) 0.4883(5) 0.0401(19) Uani 1 1 d . . .
H22 H 0.3399 0.4419 0.5157 0.048 Uiso 1 1 calc R . .
C20 C 0.2895(4) 0.5609(5) 0.4498(4) 0.0374(18) Uani 1 1 d . . .
H23 H 0.2445 0.5485 0.4455 0.045 Uiso 1 1 calc R . .
N7 N 0.3093(3) 0.7648(3) 0.2743(3) 0.0244(12) Uani 1 1 d . . .
N8 N 0.3768(3) 0.7563(3) 0.2962(3) 0.0261(12) Uani 1 1 d . . .
C21 C 0.3948(3) 0.7677(4) 0.2282(4) 0.0306(16) Uani 1 1 d . . .
H24 H 0.4391 0.7647 0.2265 0.037 Uiso 1 1 calc R . .
C22 C 0.3402(4) 0.7842(5) 0.1618(4) 0.0352(17) Uani 1 1 d . . .
H25 H 0.3389 0.7943 0.107 0.042 Uiso 1 1 calc R . .
C23 C 0.2876(4) 0.7827(5) 0.1939(4) 0.0342(17) Uani 1 1 d . . .
H26 H 0.2425 0.7929 0.1634 0.041 Uiso 1 1 calc R . .
Ru3 Ru 0.44274(3) 0.71511(4) 0.40529(3) 0.02584(15) Uani 1 1 d . . .
O6 O 0.4215(2) 0.8326(3) 0.4602(3) 0.0321(11) Uani 1 1 d . . .
O7 O 0.5139(2) 0.6700(3) 0.5061(3) 0.0308(11) Uani 1 1 d . . .
C24 C 0.4369(4) 0.9552(6) 0.5584(5) 0.055(2) Uani 1 1 d . . .
H27 H 0.4291 1.0019 0.5139 0.083 Uiso 1 1 calc R . .
H28 H 0.4725 0.9787 0.6054 0.083 Uiso 1 1 calc R . .
H29 H 0.3963 0.9471 0.5736 0.083 Uiso 1 1 calc R . .
C25 C 0.4567(4) 0.8597(5) 0.5313(5) 0.0389(18) Uani 1 1 d . . .
C26 C 0.5080(4) 0.8095(6) 0.5830(5) 0.0427(19) Uani 1 1 d . . .
H30 H 0.5285 0.8398 0.6338 0.051 Uiso 1 1 calc R . .
C27 C 0.5346(4) 0.7201(5) 0.5719(4) 0.0355(17) Uani 1 1 d . . .
C28 C 0.5907(4) 0.6738(6) 0.6366(5) 0.048(2) Uani 1 1 d . . .
H31 H 0.5781 0.6082 0.647 0.073 Uiso 1 1 calc R . .
H32 H 0.6005 0.7118 0.6867 0.073 Uiso 1 1 calc R . .
H33 H 0.6302 0.6713 0.6183 0.073 Uiso 1 1 calc R . .
O8 O 0.5147(2) 0.7962(3) 0.3816(3) 0.0299(11) Uani 1 1 d . . .
O9 O 0.4656(2) 0.5987(3) 0.3489(3) 0.0323(11) Uani 1 1 d . . .
C29 C 0.6203(3) 0.8266(5) 0.3676(5) 0.0366(18) Uani 1 1 d . . .
H34 H 0.6043 0.8802 0.3297 0.055 Uiso 1 1 calc R . .
H35 H 0.6555 0.7922 0.353 0.055 Uiso 1 1 calc R . .
H36 H 0.6379 0.8518 0.423 0.055 Uiso 1 1 calc R . .
C30 C 0.5637(3) 0.7580(5) 0.3629(4) 0.0289(15) Uani 1 1 d . . .
C31 C 0.5668(3) 0.6639(5) 0.3380(4) 0.0325(16) Uani 1 1 d . . .
H37 H 0.6057 0.6465 0.3248 0.039 Uiso 1 1 calc R . .
C32 C 0.5192(4) 0.5910(5) 0.3298(4) 0.0321(16) Uani 1 1 d . . .
C33 C 0.5298(4) 0.4940(5) 0.2967(5) 0.0399(19) Uani 1 1 d . . .
H38 H 0.555 0.4525 0.3413 0.06 Uiso 1 1 calc R . .
H39 H 0.5546 0.5021 0.2576 0.06 Uiso 1 1 calc R . .
H40 H 0.4868 0.4642 0.2695 0.06 Uiso 1 1 calc R . .
C34 C 0.3108(7) 0.1003(13) 0.3591(9) 0.107(4) Uani 1 1 d . . .
H41 H 0.3263 0.0983 0.4167 0.128 Uiso 1 1 calc R . .
C35 C 0.2681(7) 0.1683(10) 0.3220(13) 0.110(5) Uani 1 1 d . . .
H42 H 0.2533 0.2133 0.3542 0.132 Uiso 1 1 calc R . .
C36 C 0.2445(6) 0.1762(11) 0.2387(11) 0.095(4) Uani 1 1 d . . .
H43 H 0.2167 0.2288 0.2145 0.114 Uiso 1 1 calc R . .
C37 C 0.2610(7) 0.1089(12) 0.1913(10) 0.108(5) Uani 1 1 d . . .
H44 H 0.2424 0.1112 0.1339 0.13 Uiso 1 1 calc R . .
C38 C 0.3075(7) 0.0332(10) 0.2297(12) 0.105(5) Uani 1 1 d . . .
H45 H 0.3198 -0.0139 0.1971 0.126 Uiso 1 1 calc R . .
C39 C 0.3338(6) 0.0295(10) 0.3129(11) 0.095(4) Uani 1 1 d . . .
H46 H 0.3657 -0.0177 0.3388 0.114 Uiso 1 1 calc R . .
C40 C 0.1321(5) 0.2830(5) 0.0456(5) 0.090(4) Uani 1 1 d G A 1
H47 H 0.1275 0.3399 0.074 0.108 Uiso 1 1 calc R A 1
C41 C 0.0832(4) 0.2124(7) 0.0294(5) 0.097(4) Uani 1 1 d G A 1
H48 H 0.0451 0.2211 0.0468 0.117 Uiso 1 1 calc R A 1
C42 C 0.0899(5) 0.1292(6) -0.0123(5) 0.107(4) Uani 1 1 d G A 1
H49 H 0.0565 0.081 -0.0233 0.128 Uiso 1 1 calc R A 1
C43 C 0.1456(6) 0.1166(7) -0.0377(5) 0.130(6) Uani 1 1 d G A 1
H50 H 0.1502 0.0597 -0.0662 0.156 Uiso 1 1 calc R A 1
C44 C 0.1945(5) 0.1871(10) -0.0215(6) 0.141(7) Uani 1 1 d G A 1
H51 H 0.2325 0.1784 -0.0389 0.169 Uiso 1 1 calc R A 1
C45 C 0.1877(4) 0.2703(8) 0.0201(6) 0.110(5) Uani 1 1 d G A 1
H52 H 0.2212 0.3185 0.0312 0.132 Uiso 1 1 calc R A 1

loop_
_atom_site_aniso_label
_atom_site_aniso_U_11
_atom_site_aniso_U_22
_atom_site_aniso_U_33
_atom_site_aniso_U_23
_atom_site_aniso_U_13
_atom_site_aniso_U_12
Ru1 0.0300(3) 0.0263(3) 0.0310(3) -0.0025(2) 0.0089(3) 0.0009(2)
O1 0.042(3) 0.031(3) 0.039(3) 0.000(2) 0.011(3) 0.000(2)
O2 0.031(3) 0.032(3) 0.042(3) -0.004(2) 0.009(2) 0.000(2)
C1 0.058(6) 0.028(4) 0.068(6) 0.001(4) 0.021(5) -0.001(4)
C2 0.043(5) 0.042(4) 0.037(5) -0.003(3) 0.018(4) -0.008(4)
C3 0.036(5) 0.039(4) 0.038(5) -0.001(3) 0.008(4) -0.004(3)
C4 0.032(4) 0.041(4) 0.029(4) -0.005(3) 0.009(3) -0.007(3)
C5 0.045(5) 0.042(4) 0.041(5) -0.002(4) 0.013(4) 0.001(4)
O3 0.042(3) 0.036(3) 0.035(3) -0.008(2) 0.010(3) -0.001(2)
O4 0.032(3) 0.024(2) 0.029(3) -0.0050(19) 0.010(2) 0.0020(19)
C6 0.079(7) 0.085(7) 0.046(6) -0.020(5) 0.013(5) -0.002(6)
C7 0.056(6) 0.047(5) 0.033(5) -0.013(4) 0.007(4) -0.012(4)
C8 0.046(5) 0.047(5) 0.042(5) -0.014(4) 0.019(4) 0.000(4)
C9 0.041(5) 0.025(4) 0.049(5) -0.012(3) 0.015(4) -0.002(3)
C10 0.030(4) 0.040(4) 0.051(5) -0.016(4) 0.011(4) 0.002(3)
Ru2 0.0284(3) 0.0259(3) 0.0278(3) -0.0043(2) 0.0087(3) 0.0028(2)
N1 0.031(3) 0.041(3) 0.029(3) -0.001(3) 0.012(3) 0.003(3)
N2 0.034(4) 0.033(3) 0.034(4) -0.003(3) 0.011(3) 0.000(3)
C11 0.045(5) 0.052(5) 0.046(5) -0.002(4) 0.026(4) 0.003(4)
C12 0.060(6) 0.081(7) 0.045(6) 0.000(5) 0.030(5) -0.003(5)
C13 0.053(5) 0.064(5) 0.021(4) -0.007(4) 0.012(4) -0.001(4)
N3 0.026(3) 0.026(3) 0.032(3) -0.004(2) 0.010(3) 0.001(2)
N4 0.024(3) 0.032(3) 0.031(3) 0.002(3) 0.008(3) 0.003(2)
C14 0.030(4) 0.034(4) 0.041(5) 0.003(3) 0.009(4) 0.005(3)
C15 0.038(5) 0.033(4) 0.052(5) 0.003(4) 0.012(4) 0.005(3)
C16 0.030(4) 0.029(4) 0.059(5) -0.002(4) 0.020(4) 0.003(3)
C17 0.028(4) 0.044(4) 0.038(5) 0.001(4) 0.015(4) 0.011(3)
O5 0.043(3) 0.047(3) 0.063(4) -0.030(3) 0.016(3) 0.001(3)
N5 0.035(4) 0.031(3) 0.033(3) 0.001(3) 0.012(3) 0.002(3)
N6 0.029(3) 0.030(3) 0.031(3) -0.007(3) 0.007(3) 0.004(3)
C18 0.033(4) 0.029(4) 0.032(4) 0.005(3) -0.002(3) 0.002(3)
C19 0.041(5) 0.038(4) 0.041(5) 0.011(4) 0.012(4) 0.000(4)
C20 0.034(4) 0.034(4) 0.044(5) 0.011(3) 0.010(4) -0.006(3)
N7 0.028(3) 0.020(3) 0.023(3) -0.002(2) 0.005(3) 0.005(2)
N8 0.030(3) 0.019(3) 0.027(3) -0.003(2) 0.006(3) -0.003(2)
C21 0.031(4) 0.029(4) 0.035(4) 0.001(3) 0.014(3) -0.001(3)
C22 0.038(5) 0.038(4) 0.029(4) 0.002(3) 0.009(4) 0.000(3)
C23 0.035(4) 0.032(4) 0.034(4) 0.001(3) 0.007(3) 0.005(3)
Ru3 0.0282(3) 0.0220(3) 0.0264(3) -0.0026(2) 0.0069(2) 0.0014(2)
O6 0.030(3) 0.030(3) 0.034(3) -0.013(2) 0.006(2) -0.001(2)
O7 0.034(3) 0.029(2) 0.026(3) 0.000(2) 0.006(2) 0.003(2)
C24 0.055(6) 0.053(5) 0.050(5) -0.030(4) 0.005(4) 0.010(4)
C25 0.037(5) 0.038(4) 0.040(5) -0.007(4) 0.009(4) -0.003(4)
C26 0.041(5) 0.057(5) 0.026(4) -0.014(4) 0.004(4) -0.005(4)
C27 0.031(4) 0.039(4) 0.032(4) 0.001(3) 0.005(3) -0.008(3)
C28 0.043(5) 0.057(5) 0.032(5) 0.006(4) -0.008(4) -0.003(4)
O8 0.032(3) 0.022(2) 0.037(3) -0.002(2) 0.012(2) 0.002(2)
O9 0.035(3) 0.027(2) 0.034(3) -0.004(2) 0.009(2) 0.001(2)
C29 0.028(4) 0.036(4) 0.045(5) -0.008(3) 0.010(4) 0.000(3)
C30 0.030(4) 0.029(4) 0.024(4) 0.000(3) 0.004(3) 0.000(3)
C31 0.033(4) 0.035(4) 0.031(4) 0.002(3) 0.013(3) 0.007(3)
C32 0.038(4) 0.026(4) 0.031(4) 0.008(3) 0.008(3) 0.011(3)
C33 0.048(5) 0.027(4) 0.045(5) -0.003(3) 0.016(4) 0.010(3)
C34 0.085(10) 0.127(13) 0.103(11) -0.017(10) 0.022(9) -0.052(9)
C35 0.077(10) 0.072(9) 0.196(19) -0.001(11) 0.065(12) -0.014(8)
C36 0.058(8) 0.118(12) 0.113(12) 0.040(10) 0.032(8) 0.013(7)
C37 0.085(10) 0.117(12) 0.130(13) 0.028(11) 0.044(10) -0.030(9)
C38 0.078(10) 0.080(9) 0.186(16) -0.032(10) 0.083(11) -0.037(8)
C39 0.060(8) 0.094(10) 0.121(12) 0.032(9) 0.013(9) -0.012(7)
C40 0.094(10) 0.080(8) 0.082(9) -0.003(6) 0.007(8) -0.015(7)
C41 0.090(10) 0.117(11) 0.074(8) -0.009(8) 0.011(7) 0.010(8)
C42 0.112(11) 0.088(10) 0.095(10) -0.002(8) -0.007(9) 0.025(8)
C43 0.143(15) 0.120(13) 0.114(12) 0.001(10) 0.021(12) 0.075(12)
C44 0.117(14) 0.142(15) 0.165(17) 0.085(14) 0.045(12) 0.073(12)
C45 0.076(10) 0.140(13) 0.103(11) 0.066(10) 0.010(8) 0.026(9)

loop_
_atom_type_symbol
_atom_type_description
_atom_type_scat_dispersion_real
_atom_type_scat_dispersion_imag
_atom_type_scat_source
C C 0.0033 0.0016 'International Tables Vol C Tables 4.2.6.8 and 6.1.1.4'
H H 0 0 'International Tables Vol C Tables 4.2.6.8 and 6.1.1.4'
N N 0.0061 0.0033 'International Tables Vol C Tables 4.2.6.8 and 6.1.1.4'
O O 0.0106 0.006 'International Tables Vol C Tables 4.2.6.8 and 6.1.1.4'
Ru Ru -1.2594 0.8363 'International Tables Vol C Tables 4.2.6.8 and 6.1.1.4'

loop_
_geom_angle_atom_site_label_1
_geom_angle_atom_site_label_2
_geom_angle_atom_site_label_3
_geom_angle
O2 Ru1 N4 92.8(2)
O2 Ru1 O1 92.17(19)
N4 Ru1 O1 174.9(2)
O2 Ru1 O3 87.2(2)
N4 Ru1 O3 91.0(2)
O1 Ru1 O3 88.26(19)
O2 Ru1 O4 178.82(19)
N4 Ru1 O4 88.2(2)
O1 Ru1 O4 86.84(18)
O3 Ru1 O4 93.37(19)
O2 Ru1 N2 90.6(2)
N4 Ru1 N2 88.2(2)
O1 Ru1 N2 92.7(2)
O3 Ru1 N2 177.7(2)
O4 Ru1 N2 88.8(2)
C2 O1 Ru1 123.5(5)
C4 O2 Ru1 123.7(4)
C2 C1 H1 109.5
C2 C1 H2 109.5
H1 C1 H2 109.5
C2 C1 H3 109.5
H1 C1 H3 109.5
H2 C1 H3 109.5
O1 C2 C3 124.8(7)
O1 C2 C1 114.5(7)
C3 C2 C1 120.6(7)
C4 C3 C2 127.2(7)
C4 C3 H4 116.4
C2 C3 H4 116.4
O2 C4 C3 125.6(7)
O2 C4 C5 114.5(6)
C3 C4 C5 119.8(6)
C4 C5 H5 109.5
C4 C5 H6 109.5
H5 C5 H6 109.5
C4 C5 H7 109.5
H5 C5 H7 109.5
H6 C5 H7 109.5
C7 O3 Ru1 122.6(5)
C9 O4 Ru1 121.4(4)
C9 O4 Ru2 130.0(4)
Ru1 O4 Ru2 104.08(18)
C7 C6 H8 109.5
C7 C6 H9 109.5
H8 C6 H9 109.5
C7 C6 H10 109.5
H8 C6 H10 109.5
H9 C6 H10 109.5
O3 C7 C8 125.8(7)
O3 C7 C6 115.6(8)
C8 C7 C6 118.7(8)
C9 C8 C7 128.2(7)
C9 C8 H11 115.9
C7 C8 H11 115.9
O4 C9 C8 124.4(7)
O4 C9 C10 117.0(6)
C8 C9 C10 118.6(7)
C9 C10 H12 109.5
C9 C10 H13 109.5
H12 C10 H13 109.5
C9 C10 H14 109.5
H12 C10 H14 109.5
H13 C10 H14 109.5
C17 Ru2 N1 89.6(3)
C17 Ru2 N3 91.9(3)
N1 Ru2 N3 86.6(2)
C17 Ru2 N7 98.0(3)
N1 Ru2 N7 171.6(2)
N3 Ru2 N7 89.6(2)
C17 Ru2 N5 96.1(3)
N1 Ru2 N5 88.0(2)
N3 Ru2 N5 170.3(2)
N7 Ru2 N5 94.8(2)
C17 Ru2 O4 173.4(2)
N1 Ru2 O4 85.0(2)
N3 Ru2 O4 83.92(18)
N7 Ru2 O4 87.18(18)
N5 Ru2 O4 87.66(19)
C13 N1 N2 107.4(6)
C13 N1 Ru2 133.1(5)
N2 N1 Ru2 119.4(4)
C11 N2 N1 109.5(6)
C11 N2 Ru1 130.9(5)
N1 N2 Ru1 119.5(4)
N2 C11 C12 108.9(7)
N2 C11 H15 125.6
C12 C11 H15 125.6
C13 C12 C11 104.5(7)
C13 C12 H16 127.7
C11 C12 H16 127.7
N1 C13 C12 109.6(7)
N1 C13 H17 125.2
C12 C13 H17 125.2
C16 N3 N4 107.5(6)
C16 N3 Ru2 133.8(5)
N4 N3 Ru2 118.6(4)
C14 N4 N3 108.1(5)
C14 N4 Ru1 131.7(5)
N3 N4 Ru1 120.1(4)
N4 C14 C15 110.3(7)
N4 C14 H18 124.8
C15 C14 H18 124.8
C14 C15 C16 104.3(7)
C14 C15 H19 127.9
C16 C15 H19 127.9
N3 C16 C15 109.9(6)
N3 C16 H20 125.1
C15 C16 H20 125.1
O5 C17 Ru2 173.0(6)
C20 N5 N6 107.1(6)
C20 N5 Ru2 123.9(5)
N6 N5 Ru2 128.4(4)
C18 N6 N5 107.3(6)
C18 N6 Ru3 122.7(5)
N5 N6 Ru3 129.7(4)
N6 C18 C19 110.3(6)
N6 C18 H21 124.9
C19 C18 H21 124.9
C18 C19 C20 103.8(6)
C18 C19 H22 128.1
C20 C19 H22 128.1
N5 C20 C19 111.5(7)
N5 C20 H23 124.3
C19 C20 H23 124.3
C23 N7 N8 107.5(5)
C23 N7 Ru2 124.0(5)
N8 N7 Ru2 128.0(4)
C21 N8 N7 107.4(5)
C21 N8 Ru3 122.4(5)
N7 N8 Ru3 129.7(4)
N8 C21 C22 110.8(6)
N8 C21 H24 124.6
C22 C21 H24 124.6
C21 C22 C23 103.7(6)
C21 C22 H25 128.2
C23 C22 H25 128.2
N7 C23 C22 110.6(6)
N7 C23 H26 124.7
C22 C23 H26 124.7
O6 Ru3 N6 94.3(2)
O6 Ru3 O9 178.58(19)
N6 Ru3 O9 87.1(2)
O6 Ru3 O7 93.38(18)
N6 Ru3 O7 88.3(2)
O9 Ru3 O7 86.75(18)
O6 Ru3 O8 86.37(18)
N6 Ru3 O8 174.7(2)
O9 Ru3 O8 92.23(18)
O7 Ru3 O8 86.43(18)
O6 Ru3 N8 91.21(19)
N6 Ru3 N8 95.1(2)
O9 Ru3 N8 88.56(19)
O7 Ru3 N8 174.1(2)
O8 Ru3 N8 90.2(2)
C25 O6 Ru3 122.8(4)
C27 O7 Ru3 123.8(4)
C25 C24 H27 109.5
C25 C24 H28 109.5
H27 C24 H28 109.5
C25 C24 H29 109.5
H27 C24 H29 109.5
H28 C24 H29 109.5
O6 C25 C26 126.2(7)
O6 C25 C24 114.8(7)
C26 C25 C24 118.9(7)
C25 C26 C27 129.2(7)
C25 C26 H30 115.4
C27 C26 H30 115.4
O7 C27 C26 123.8(7)
O7 C27 C28 113.9(6)
C26 C27 C28 122.4(7)
C27 C28 H31 109.5
C27 C28 H32 109.5
H31 C28 H32 109.5
C27 C28 H33 109.5
H31 C28 H33 109.5
H32 C28 H33 109.5
C30 O8 Ru3 122.2(4)
C32 O9 Ru3 123.7(4)
C30 C29 H34 109.5
C30 C29 H35 109.5
H34 C29 H35 109.5
C30 C29 H36 109.5
H34 C29 H36 109.5
H35 C29 H36 109.5
O8 C30 C31 125.7(6)
O8 C30 C29 114.5(6)
C31 C30 C29 119.8(6)
C30 C31 C32 127.5(7)
C30 C31 H37 116.2
C32 C31 H37 116.2
O9 C32 C31 125.5(6)
O9 C32 C33 114.9(6)
C31 C32 C33 119.6(6)
C32 C33 H38 109.5
C32 C33 H39 109.5
H38 C33 H39 109.5
C32 C33 H40 109.5
H38 C33 H40 109.5
H39 C33 H40 109.5
C35 C34 C39 120.8(15)
C35 C34 H41 119.6
C39 C34 H41 119.6
C34 C35 C36 122.6(16)
C34 C35 H42 118.7
C36 C35 H42 118.7
C37 C36 C35 119.9(14)
C37 C36 H43 120
C35 C36 H43 120
C36 C37 C38 119.0(14)
C36 C37 H44 120.5
C38 C37 H44 120.5
C39 C38 C37 120.4(14)
C39 C38 H45 119.8
C37 C38 H45 119.8
C38 C39 C34 117.1(13)
C38 C39 H46 121.4
C34 C39 H46 121.4
C41 C40 C45 120
C41 C40 H47 120
C45 C40 H47 120
C40 C41 C42 120
C40 C41 H48 120
C42 C41 H48 120
C41 C42 C43 120
C41 C42 H49 120
C43 C42 H49 120
C42 C43 C44 120
C42 C43 H50 120
C44 C43 H50 120
C45 C44 C43 120
C45 C44 H51 120
C43 C44 H51 120
C44 C45 C40 120
C44 C45 H52 120
C40 C45 H52 120

loop_
_geom_bond_atom_site_label_1
_geom_bond_atom_site_label_2
_geom_bond_distance
Ru1 O2 1.996(5)
Ru1 N4 2.001(5)
Ru1 O1 2.004(5)
Ru1 O3 2.017(5)
Ru1 O4 2.027(4)
Ru1 N2 2.033(6)
O1 C2 1.276(8)
O2 C4 1.271(8)
C1 C2 1.516(10)
C1 H1 0.98
C1 H2 0.98
C1 H3 0.98
C2 C3 1.399(10)
C3 C4 1.384(10)
C3 H4 0.95
C4 C5 1.498(10)
C5 H5 0.98
C5 H6 0.98
C5 H7 0.98
O3 C7 1.270(9)
O4 C9 1.308(8)
O4 Ru2 2.235(4)
C6 C7 1.499(11)
C6 H8 0.98
C6 H9 0.98
C6 H10 0.98
C7 C8 1.420(11)
C8 C9 1.385(10)
C8 H11 0.95
C9 C10 1.483(10)
C10 H12 0.98
C10 H13 0.98
C10 H14 0.98
Ru2 C17 1.809(8)
Ru2 N1 2.059(6)
Ru2 N3 2.072(5)
Ru2 N7 2.079(5)
Ru2 N5 2.081(6)
N1 C13 1.344(9)
N1 N2 1.349(8)
N2 C11 1.330(9)
C11 C12 1.391(11)
C11 H15 0.95
C12 C13 1.385(11)
C12 H16 0.95
C13 H17 0.95
N3 C16 1.353(8)
N3 N4 1.365(7)
N4 C14 1.347(8)
C14 C15 1.378(10)
C14 H18 0.95
C15 C16 1.395(10)
C15 H19 0.95
C16 H20 0.95
C17 O5 1.151(8)
N5 C20 1.322(8)
N5 N6 1.378(7)
N6 C18 1.343(8)
N6 Ru3 2.015(6)
C18 C19 1.376(9)
C18 H21 0.95
C19 C20 1.377(10)
C19 H22 0.95
C20 H23 0.95
N7 C23 1.347(8)
N7 N8 1.368(7)
N8 C21 1.352(8)
N8 Ru3 2.056(5)
C21 C22 1.378(9)
C21 H24 0.95
C22 C23 1.390(9)
C22 H25 0.95
C23 H26 0.95
Ru3 O6 2.004(4)
Ru3 O9 2.020(4)
Ru3 O7 2.024(4)
Ru3 O8 2.034(4)
O6 C25 1.284(8)
O7 C27 1.290(8)
C24 C25 1.507(10)
C24 H27 0.98
C24 H28 0.98
C24 H29 0.98
C25 C26 1.368(10)
C26 C27 1.399(10)
C26 H30 0.95
C27 C28 1.506(10)
C28 H31 0.98
C28 H32 0.98
C28 H33 0.98
O8 C30 1.290(8)
O9 C32 1.279(8)
C29 C30 1.515(9)
C29 H34 0.98
C29 H35 0.98
C29 H36 0.98
C30 C31 1.383(9)
C31 C32 1.404(10)
C31 H37 0.95
C32 C33 1.505(9)
C33 H38 0.98
C33 H39 0.98
C33 H40 0.98
C34 C35 1.328(17)
C34 C39 1.440(18)
C34 H41 0.95
C35 C36 1.377(18)
C35 H42 0.95
C36 C37 1.357(18)
C36 H43 0.95
C37 C38 1.454(18)
C37 H44 0.95
C38 C39 1.377(17)
C38 H45 0.95
C39 H46 0.95
C40 C41 1.39
C40 C45 1.39
C40 H47 0.95
C41 C42 1.39
C41 H48 0.95
C42 C43 1.39
C42 H49 0.95
C43 C44 1.39
C43 H50 0.95
C44 C45 1.39
C44 H51 0.95
C45 H52 0.95

loop_
_geom_hbond_atom_site_label_D
_geom_hbond_atom_site_label_H
_geom_hbond_atom_site_label_A
_geom_hbond_distance_DH
_geom_hbond_distance_HA
_geom_hbond_distance_DA
_geom_hbond_angle_DHA
C10 H12 N7 0.98 2.53 3.199(9) 125.4
C10 H12 N8 0.98 2.56 3.442(9) 150.3
C10 H14 N5 0.98 2.67 3.282(9) 120.7

loop_
_geom_torsion_atom_site_label_1
_geom_torsion_atom_site_label_2
_geom_torsion_atom_site_label_3
_geom_torsion_atom_site_label_4
_geom_torsion
O2 Ru1 O1 C2 17.8(6)
N4 Ru1 O1 C2 -151(2)
O3 Ru1 O1 C2 -69.4(6)
O4 Ru1 O1 C2 -162.8(6)
N2 Ru1 O1 C2 108.5(6)
N4 Ru1 O2 C4 162.1(5)
O1 Ru1 O2 C4 -16.9(6)
O3 Ru1 O2 C4 71.2(5)
O4 Ru1 O2 C4 -50(10)
N2 Ru1 O2 C4 -109.7(6)
Ru1 O1 C2 C3 -12.5(10)
Ru1 O1 C2 C1 170.2(5)
O1 C2 C3 C4 -0.6(13)
C1 C2 C3 C4 176.5(7)
Ru1 O2 C4 C3 10.7(10)
Ru1 O2 C4 C5 -173.8(4)
C2 C3 C4 O2 1.6(13)
C2 C3 C4 C5 -173.7(7)
O2 Ru1 O3 C7 -164.2(6)
N4 Ru1 O3 C7 103.0(6)
O1 Ru1 O3 C7 -71.9(6)
O4 Ru1 O3 C7 14.8(6)
N2 Ru1 O3 C7 173(5)
O2 Ru1 O4 C9 99(9)
N4 Ru1 O4 C9 -113.2(5)
O1 Ru1 O4 C9 65.8(5)
O3 Ru1 O4 C9 -22.3(5)
N2 Ru1 O4 C9 158.6(5)
O2 Ru1 O4 Ru2 -102(9)
N4 Ru1 O4 Ru2 45.1(2)
O1 Ru1 O4 Ru2 -135.9(2)
O3 Ru1 O4 Ru2 136.05(19)
N2 Ru1 O4 Ru2 -43.1(2)
Ru1 O3 C7 C8 -3.6(11)
Ru1 O3 C7 C6 175.2(6)
O3 C7 C8 C9 -7.5(14)
C6 C7 C8 C9 173.7(8)
Ru1 O4 C9 C8 19.2(9)
Ru2 O4 C9 C8 -132.9(6)
Ru1 O4 C9 C10 -162.1(5)
Ru2 O4 C9 C10 45.8(9)
C7 C8 C9 O4 -1.7(13)
C7 C8 C9 C10 179.6(8)
C9 O4 Ru2 C17 162(2)
Ru1 O4 Ru2 C17 7(2)
C9 O4 Ru2 N1 -161.5(6)
Ru1 O4 Ru2 N1 42.7(2)
C9 O4 Ru2 N3 111.4(6)
Ru1 O4 Ru2 N3 -44.3(2)
C9 O4 Ru2 N7 21.5(6)
Ru1 O4 Ru2 N7 -134.2(2)
C9 O4 Ru2 N5 -73.4(6)
Ru1 O4 Ru2 N5 130.9(2)
C17 Ru2 N1 C13 -27.7(7)
N3 Ru2 N1 C13 -119.6(7)
N7 Ru2 N1 C13 177.7(12)
N5 Ru2 N1 C13 68.4(7)
O4 Ru2 N1 C13 156.2(7)
C17 Ru2 N1 N2 149.2(5)
N3 Ru2 N1 N2 57.2(5)
N7 Ru2 N1 N2 -5.5(17)
N5 Ru2 N1 N2 -114.8(5)
O4 Ru2 N1 N2 -26.9(5)
C13 N1 N2 C11 -1.8(8)
Ru2 N1 N2 C11 -179.4(5)
C13 N1 N2 Ru1 177.1(5)
Ru2 N1 N2 Ru1 -0.5(7)
O2 Ru1 N2 C11 28.2(7)
N4 Ru1 N2 C11 121.0(7)
O1 Ru1 N2 C11 -64.0(7)
O3 Ru1 N2 C11 51(6)
O4 Ru1 N2 C11 -150.8(7)
O2 Ru1 N2 N1 -150.5(5)
N4 Ru1 N2 N1 -57.6(5)
O1 Ru1 N2 N1 117.3(5)
O3 Ru1 N2 N1 -128(5)
O4 Ru1 N2 N1 30.6(5)
N1 N2 C11 C12 1.1(9)
Ru1 N2 C11 C12 -177.6(6)
N2 C11 C12 C13 0.0(10)
N2 N1 C13 C12 1.8(9)
Ru2 N1 C13 C12 178.9(6)
C11 C12 C13 N1 -1.1(10)
C17 Ru2 N3 C16 37.8(7)
N1 Ru2 N3 C16 127.3(6)
N7 Ru2 N3 C16 -60.2(6)
N5 Ru2 N3 C16 -176.8(11)
O4 Ru2 N3 C16 -147.4(6)
C17 Ru2 N3 N4 -147.2(5)
N1 Ru2 N3 N4 -57.7(4)
N7 Ru2 N3 N4 114.9(4)
N5 Ru2 N3 N4 -1.8(15)
O4 Ru2 N3 N4 27.7(4)
C16 N3 N4 C14 -0.2(7)
Ru2 N3 N4 C14 -176.4(4)
C16 N3 N4 Ru1 177.1(4)
Ru2 N3 N4 Ru1 0.9(6)
O2 Ru1 N4 C14 -36.0(6)
O1 Ru1 N4 C14 133(2)
O3 Ru1 N4 C14 51.3(6)
O4 Ru1 N4 C14 144.7(6)
N2 Ru1 N4 C14 -126.5(6)
O2 Ru1 N4 N3 147.5(5)
O1 Ru1 N4 N3 -43(3)
O3 Ru1 N4 N3 -125.3(5)
O4 Ru1 N4 N3 -31.9(5)
N2 Ru1 N4 N3 56.9(5)
N3 N4 C14 C15 0.4(8)
Ru1 N4 C14 C15 -176.5(5)
N4 C14 C15 C16 -0.4(8)
N4 N3 C16 C15 0.0(8)
Ru2 N3 C16 C15 175.4(5)
C14 C15 C16 N3 0.2(8)
N1 Ru2 C17 O5 -39(6)
N3 Ru2 C17 O5 48(6)
N7 Ru2 C17 O5 137(6)
N5 Ru2 C17 O5 -127(6)
O4 Ru2 C17 O5 -3(7)
C17 Ru2 N5 C20 116.7(6)
N1 Ru2 N5 C20 27.3(6)
N3 Ru2 N5 C20 -28.5(16)
N7 Ru2 N5 C20 -144.8(6)
O4 Ru2 N5 C20 -57.8(6)
C17 Ru2 N5 N6 -72.9(6)
N1 Ru2 N5 N6 -162.2(5)
N3 Ru2 N5 N6 142.0(11)
N7 Ru2 N5 N6 25.7(5)
O4 Ru2 N5 N6 112.7(5)
C20 N5 N6 C18 1.0(7)
Ru2 N5 N6 C18 -170.8(5)
C20 N5 N6 Ru3 175.6(5)
Ru2 N5 N6 Ru3 3.9(8)
N5 N6 C18 C19 -1.7(8)
Ru3 N6 C18 C19 -176.8(5)
N6 C18 C19 C20 1.7(8)
N6 N5 C20 C19 0.1(8)
Ru2 N5 C20 C19 172.3(5)
C18 C19 C20 N5 -1.1(9)
C17 Ru2 N7 C23 -119.0(5)
N1 Ru2 N7 C23 35.4(17)
N3 Ru2 N7 C23 -27.2(5)
N5 Ru2 N7 C23 144.2(5)
O4 Ru2 N7 C23 56.8(5)
C17 Ru2 N7 N8 69.7(5)
N1 Ru2 N7 N8 -136.0(14)
N3 Ru2 N7 N8 161.5(5)
N5 Ru2 N7 N8 -27.1(5)
O4 Ru2 N7 N8 -114.6(5)
C23 N7 N8 C21 -0.9(6)
Ru2 N7 N8 C21 171.5(4)
C23 N7 N8 Ru3 -172.8(4)
Ru2 N7 N8 Ru3 -0.3(7)
N7 N8 C21 C22 0.3(7)
Ru3 N8 C21 C22 172.9(4)
N8 C21 C22 C23 0.4(8)
N8 N7 C23 C22 1.2(7)
Ru2 N7 C23 C22 -171.6(4)
C21 C22 C23 N7 -0.9(8)
C18 N6 Ru3 O6 -125.2(5)
N5 N6 Ru3 O6 60.9(5)
C18 N6 Ru3 O9 54.9(5)
N5 N6 Ru3 O9 -119.0(5)
C18 N6 Ru3 O7 -31.9(5)
N5 N6 Ru3 O7 154.2(5)
C18 N6 Ru3 O8 -28(2)
N5 N6 Ru3 O8 157.7(18)
C18 N6 Ru3 N8 143.2(5)
N5 N6 Ru3 N8 -30.7(5)
C21 N8 Ru3 O6 123.8(5)
N7 N8 Ru3 O6 -65.4(5)
C21 N8 Ru3 N6 -141.8(5)
N7 N8 Ru3 N6 29.0(5)
C21 N8 Ru3 O9 -54.8(5)
N7 N8 Ru3 O9 116.0(5)
C21 N8 Ru3 O7 -17(2)
N7 N8 Ru3 O7 153.4(17)
C21 N8 Ru3 O8 37.4(5)
N7 N8 Ru3 O8 -151.8(5)
N6 Ru3 O6 C25 97.5(5)
O9 Ru3 O6 C25 -86(8)
O7 Ru3 O6 C25 9.0(5)
O8 Ru3 O6 C25 -77.2(5)
N8 Ru3 O6 C25 -167.3(5)
O6 Ru3 O7 C27 -7.2(5)
N6 Ru3 O7 C27 -101.4(5)
O9 Ru3 O7 C27 171.4(5)
O8 Ru3 O7 C27 79.0(5)
N8 Ru3 O7 C27 133.9(18)
Ru3 O6 C25 C26 -7.5(10)
Ru3 O6 C25 C24 173.9(5)
O6 C25 C26 C27 0.7(14)
C24 C25 C26 C27 179.3(8)
Ru3 O7 C27 C26 3.4(10)
Ru3 O7 C27 C28 -176.3(5)
C25 C26 C27 O7 1.6(13)
C25 C26 C27 C28 -178.7(8)
O6 Ru3 O8 C30 161.1(5)
N6 Ru3 O8 C30 64(2)
O9 Ru3 O8 C30 -19.1(5)
O7 Ru3 O8 C30 67.5(5)
N8 Ru3 O8 C30 -107.6(5)
O6 Ru3 O9 C32 24(8)
N6 Ru3 O9 C32 -160.3(5)
O7 Ru3 O9 C32 -71.9(5)
O8 Ru3 O9 C32 14.4(5)
N8 Ru3 O9 C32 104.5(5)
Ru3 O8 C30 C31 16.1(9)
Ru3 O8 C30 C29 -165.7(4)
O8 C30 C31 C32 -1.7(12)
C29 C30 C31 C32 -179.7(7)
Ru3 O9 C32 C31 -6.1(9)
Ru3 O9 C32 C33 173.5(4)
C30 C31 C32 O9 -4.2(12)
C30 C31 C32 C33 176.2(7)
C39 C34 C35 C36 -1(2)
C34 C35 C36 C37 5(2)
C35 C36 C37 C38 -4.5(19)
C36 C37 C38 C39 0.7(17)
C37 C38 C39 C34 2.8(17)
C35 C34 C39 C38 -2.7(18)
C45 C40 C41 C42 0
C40 C41 C42 C43 0
C41 C42 C43 C44 0
C42 C43 C44 C45 0
C43 C44 C45 C40 0
C41 C40 C45 C44 0
